data_2108123
loop_
_publ_author_name
'Wang, Hui'
'Jin, Wei Jun'

_publ_section_title
;
 Cocrystal assembled by 1,4-diiodotetrafluorobenzene and phenothiazine
 based on C---I&#x00B7;&#x00B7;&#x00B7;\p/N/S halogen bond and other
 assisting interactions
;
_journal_coeditor_code AO5024
_journal_issue 2
_journal_name_full 'Acta Crystallographica Section B'
_journal_page_first 210
_journal_page_last 216
_journal_paper_doi 10.1107/S2052520617002918
_journal_volume 73
_journal_year 2017
_chemical_formula_sum 'C42 H18 F12 I6 N2 S2'
_chemical_formula_weight 1604.10
_chemical_name_systematic
;
 ?
;
_space_group_IT_number 2
_symmetry_cell_setting triclinic
_symmetry_space_group_name_Hall '-P 1'
_symmetry_space_group_name_H-M 'P -1'
_atom_sites_solution_hydrogens geom
_atom_sites_solution_primary direct
_atom_sites_solution_secondary difmap
_audit_creation_method SHELXL-97
_cell_angle_alpha 68.5160(10)
_cell_angle_beta 81.348(3)
_cell_angle_gamma 86.090(3)
_cell_formula_units_Z 1
_cell_length_a 5.9807(5)
_cell_length_b 14.1390(10)
_cell_length_c 14.2774(10)
_cell_measurement_reflns_used 4498
_cell_measurement_temperature 110(2)
_cell_measurement_theta_max 27.47
_cell_measurement_theta_min 2.54
_cell_volume 1110.53(14)
_computing_cell_refinement 'Bruker SAINT'
_computing_data_collection 'Bruker APEX2'
_computing_data_reduction 'Bruker SAINT'
_computing_molecular_graphics 'Bruker SHELXTL'
_computing_publication_material 'Bruker SHELXTL'
_computing_structure_refinement 'SHELXL-97 (Sheldrick, 2008)'
_computing_structure_solution 'SHELXS-97 (Sheldrick, 2008)'
_diffrn_ambient_temperature 110(2)
_diffrn_measured_fraction_theta_full 0.967
_diffrn_measured_fraction_theta_max 0.967
_diffrn_measurement_device_type 'Bruker APEX-II CCD'
_diffrn_measurement_method '\f and \w scans'
_diffrn_radiation_monochromator graphite
_diffrn_radiation_source 'fine-focus sealed tube'
_diffrn_radiation_type MoK\a
_diffrn_radiation_wavelength 0.71073
_diffrn_reflns_av_R_equivalents 0.0148
_diffrn_reflns_av_sigmaI/netI 0.0273
_diffrn_reflns_limit_h_max 7
_diffrn_reflns_limit_h_min -5
_diffrn_reflns_limit_k_max 16
_diffrn_reflns_limit_k_min -16
_diffrn_reflns_limit_l_max 13
_diffrn_reflns_limit_l_min -16
_diffrn_reflns_number 5147
_diffrn_reflns_theta_full 25.00
_diffrn_reflns_theta_max 25.00
_diffrn_reflns_theta_min 2.55
_exptl_absorpt_coefficient_mu 4.376
_exptl_absorpt_correction_T_max 0.4748
_exptl_absorpt_correction_T_min 0.4327
_exptl_absorpt_correction_type multi-scan
_exptl_absorpt_process_details SADABS
_exptl_crystal_colour yellow
_exptl_crystal_density_diffrn 2.399
_exptl_crystal_density_method 'not measured'
_exptl_crystal_description block
_exptl_crystal_F_000 742
_exptl_crystal_size_max 0.23
_exptl_crystal_size_mid 0.21
_exptl_crystal_size_min 0.20
_refine_diff_density_max 1.836
_refine_diff_density_min -2.860
_refine_ls_extinction_method none
_refine_ls_goodness_of_fit_ref 1.088
_refine_ls_hydrogen_treatment mixed
_refine_ls_matrix_type full
_refine_ls_number_parameters 289
_refine_ls_number_reflns 3766
_refine_ls_number_restraints 0
_refine_ls_restrained_S_all 1.088
_refine_ls_R_factor_all 0.0362
_refine_ls_R_factor_gt 0.0320
_refine_ls_shift/su_max 0.001
_refine_ls_shift/su_mean 0.000
_refine_ls_structure_factor_coef Fsqd
_refine_ls_weighting_details 'calc w=1/[\s^2^(Fo^2^)+(0.0168P)^2^+5.9805P] where P=(Fo^2^+2Fc^2^)/3'
_refine_ls_weighting_scheme calc
_refine_ls_wR_factor_gt 0.0698
_refine_ls_wR_factor_ref 0.0729
_reflns_number_gt 3406
_reflns_number_total 3766
_reflns_threshold_expression >2sigma(I)
_cod_data_source_file ao5024sup1.cif
_cod_data_source_block I
_cod_depositor_comments
;
The following automatic conversions were performed:

'_symmetry_cell_setting' value 'Triclinic' changed to 'triclinic'
according to
/home/data/users/saulius/crontab/automatic-downloads/rss-feeds/IUCr/lib/dictionaries/cif_core.dic
dictionary named 'cif_core.dic' version 2.4.2 from 2011-04-26.

'_exptl_absorpt_correction_type' value 'Multi-scan' changed to
'multi-scan' according to
/home/data/users/saulius/crontab/automatic-downloads/rss-feeds/IUCr/lib/dictionaries/cif_core.dic
dictionary named 'cif_core.dic' version 2.4.2 from 2011-04-26.

Automatic conversion script
Id: cif_fix_values 4973 2017-02-22 13:04:09Z antanas 

2019-10-01
Z value and formula fixed to values more according to usual
chemical conventions.                 miguel
;
_cod_original_formula_sum 'C21 H9 F6 I3 N S'
_cod_original_formula_weight 802.05
_cod_original_formula_units_Z 2
_cod_original_sg_symbol_H-M P-1
_cod_database_code 2108123

loop_
_symmetry_equiv_pos_as_xyz
'x, y, z'
'-x, -y, -z'

loop_
_atom_site_type_symbol
_atom_site_label
_atom_site_fract_x
_atom_site_fract_y
_atom_site_fract_z
_atom_site_U_iso_or_equiv
_atom_site_adp_type
_atom_site_calc_flag
_atom_site_refinement_flags
_atom_site_occupancy
_atom_site_symmetry_multiplicity
F F1 0.8510(5) -0.1314(2) 0.6993(3) 0.0391(8) Uani d . 1 1
F F2 0.6436(7) 0.0056(3) 0.5557(3) 0.0548(11) Uani d . 1 1
F F3 1.1394(6) 0.2572(2) 0.5395(3) 0.0523(11) Uani d . 1 1
F F4 1.3504(6) 0.1197(3) 0.6829(4) 0.0642(13) Uani d . 1 1
F F5 -0.1476(6) 0.8062(2) 0.0752(3) 0.0415(9) Uani d . 1 1
F F6 0.3559(7) 1.0518(3) 0.0666(3) 0.0547(11) Uani d . 1 1
I I1 1.27240(7) -0.11907(3) 0.80569(3) 0.03396(12) Uani d . 1 1
I I2 0.72059(8) 0.24068(3) 0.43002(3) 0.04041(13) Uani d . 1 1
I I3 0.26853(6) 0.81263(3) 0.18510(3) 0.03000(11) Uani d . 1 1
N N1 0.3581(7) 0.3821(3) 0.2783(3) 0.0218(9) Uani d . 1 1
H H1 0.2293 0.3657 0.2930 0.026 Uiso d R 1 1
S S1 0.8204(2) 0.47153(10) 0.19124(10) 0.0218(3) Uani d . 1 1
C C1 1.1068(8) -0.0101(4) 0.6956(4) 0.0209(11) Uani d . 1 1
C C2 0.9253(8) -0.0358(4) 0.6611(4) 0.0203(10) Uani d . 1 1
C C3 0.8179(9) 0.0359(4) 0.5865(4) 0.0242(11) Uani d . 1 1
C C4 0.8879(8) 0.1355(4) 0.5431(4) 0.0195(10) Uani d . 1 1
C C5 1.0674(8) 0.1607(4) 0.5777(4) 0.0254(12) Uani d . 1 1
C C6 1.1753(9) 0.0902(4) 0.6523(5) 0.0293(13) Uani d . 1 1
C C7 0.6530(8) 0.4155(3) 0.1335(4) 0.0180(10) Uani d . 1 1
C C8 0.7395(9) 0.4069(4) 0.0406(4) 0.0233(11) Uani d . 1 1
H H8 0.8829 0.4344 0.0070 0.028 Uiso calc R 1 1
C C9 0.6156(10) 0.3583(4) -0.0023(4) 0.0299(13) Uani d . 1 1
H H9 0.6764 0.3506 -0.0645 0.036 Uiso calc R 1 1
C C10 0.4048(10) 0.3211(4) 0.0447(4) 0.0295(13) Uani d . 1 1
H H10 0.3198 0.2886 0.0143 0.035 Uiso calc R 1 1
C C11 0.3160(9) 0.3310(4) 0.1362(4) 0.0251(11) Uani d . 1 1
H H11 0.1696 0.3060 0.1678 0.030 Uiso calc R 1 1
C C12 0.4408(8) 0.3775(3) 0.1818(4) 0.0189(10) Uani d . 1 1
C C13 0.4016(8) 0.4665(3) 0.3027(4) 0.0188(10) Uani d . 1 1
C C14 0.2414(9) 0.4979(4) 0.3679(4) 0.0263(12) Uani d . 1 1
H H14 0.0979 0.4665 0.3910 0.032 Uiso calc R 1 1
C C15 0.2932(9) 0.5750(4) 0.3988(4) 0.0276(12) Uani d . 1 1
H H15 0.1866 0.5946 0.4450 0.033 Uiso calc R 1 1
C C16 0.4979(10) 0.6237(4) 0.3631(4) 0.0282(12) Uani d . 1 1
H H16 0.5317 0.6764 0.3849 0.034 Uiso calc R 1 1
C C17 0.6555(9) 0.5955(4) 0.2950(4) 0.0239(11) Uani d . 1 1
H H17 0.7945 0.6305 0.2684 0.029 Uiso calc R 1 1
C C18 0.6075(8) 0.5159(4) 0.2663(4) 0.0196(10) Uani d . 1 1
C C19 -0.0747(9) 0.9019(4) 0.0395(4) 0.0258(11) Uani d . 1 1
C C20 0.1095(8) 0.9257(4) 0.0749(4) 0.0217(11) Uani d . 1 1
C C21 0.1797(9) 1.0245(4) 0.0344(4) 0.0279(12) Uani d . 1 1

loop_
_atom_site_aniso_label
_atom_site_aniso_U_11
_atom_site_aniso_U_22
_atom_site_aniso_U_33
_atom_site_aniso_U_12
_atom_site_aniso_U_13
_atom_site_aniso_U_23
F1 0.0293(18) 0.0184(16) 0.059(2) -0.0042(13) -0.0154(16) 0.0031(15)
F2 0.060(3) 0.0292(18) 0.089(3) 0.0062(17) -0.059(2) -0.0199(19)
F3 0.0324(19) 0.0148(16) 0.100(3) -0.0028(14) -0.012(2) -0.0077(18)
F4 0.043(2) 0.035(2) 0.136(4) 0.0112(17) -0.059(3) -0.041(2)
F5 0.0343(19) 0.0258(17) 0.063(2) -0.0095(14) -0.0184(17) -0.0078(16)
F6 0.052(2) 0.0340(19) 0.087(3) -0.0049(17) -0.050(2) -0.016(2)
I1 0.0433(2) 0.0354(2) 0.0318(2) 0.02333(17) -0.02422(17) -0.01896(17)
I2 0.0745(3) 0.0274(2) 0.0203(2) 0.02422(19) -0.01926(19) -0.00903(15)
I3 0.0379(2) 0.0299(2) 0.0274(2) 0.00992(15) -0.01568(16) -0.01382(15)
N1 0.017(2) 0.020(2) 0.025(2) -0.0040(17) 0.0037(17) -0.0054(18)
S1 0.0176(6) 0.0268(7) 0.0218(6) 0.0018(5) -0.0024(5) -0.0102(5)
C1 0.020(3) 0.025(3) 0.018(3) 0.011(2) -0.006(2) -0.010(2)
C2 0.019(2) 0.016(2) 0.024(3) -0.0019(19) -0.001(2) -0.004(2)
C3 0.021(3) 0.026(3) 0.030(3) 0.004(2) -0.014(2) -0.012(2)
C4 0.024(3) 0.019(2) 0.014(2) 0.005(2) -0.002(2) -0.006(2)
C5 0.016(3) 0.016(2) 0.042(3) -0.001(2) 0.004(2) -0.011(2)
C6 0.021(3) 0.022(3) 0.054(4) 0.004(2) -0.016(3) -0.020(3)
C7 0.023(3) 0.013(2) 0.018(2) 0.0047(19) -0.008(2) -0.0040(19)
C8 0.029(3) 0.017(2) 0.020(3) 0.004(2) -0.002(2) -0.003(2)
C9 0.049(4) 0.021(3) 0.020(3) 0.009(2) -0.011(3) -0.008(2)
C10 0.043(3) 0.014(2) 0.034(3) 0.002(2) -0.019(3) -0.006(2)
C11 0.027(3) 0.012(2) 0.031(3) 0.000(2) -0.009(2) 0.000(2)
C12 0.022(3) 0.010(2) 0.019(3) 0.0025(19) -0.003(2) 0.0003(19)
C13 0.019(2) 0.015(2) 0.016(2) 0.0025(19) -0.0028(19) 0.0007(19)
C14 0.026(3) 0.024(3) 0.021(3) 0.003(2) 0.003(2) -0.001(2)
C15 0.029(3) 0.026(3) 0.020(3) 0.003(2) 0.008(2) -0.004(2)
C16 0.041(3) 0.023(3) 0.023(3) 0.010(2) -0.009(2) -0.011(2)
C17 0.026(3) 0.024(3) 0.020(3) 0.005(2) -0.007(2) -0.005(2)
C18 0.023(3) 0.020(2) 0.015(2) 0.005(2) -0.003(2) -0.005(2)
C19 0.026(3) 0.023(3) 0.030(3) -0.003(2) -0.004(2) -0.010(2)
C20 0.021(3) 0.029(3) 0.020(3) 0.006(2) -0.007(2) -0.014(2)
C21 0.025(3) 0.031(3) 0.036(3) -0.002(2) -0.016(2) -0.017(3)

loop_
_atom_type_symbol
_atom_type_description
_atom_type_scat_dispersion_real
_atom_type_scat_dispersion_imag
_atom_type_scat_source
C C 0.0033 0.0016 'International Tables Vol C Tables 4.2.6.8 and 6.1.1.4'
H H 0.0000 0.0000 'International Tables Vol C Tables 4.2.6.8 and 6.1.1.4'
N N 0.0061 0.0033 'International Tables Vol C Tables 4.2.6.8 and 6.1.1.4'
F F 0.0171 0.0103 'International Tables Vol C Tables 4.2.6.8 and 6.1.1.4'
S S 0.1246 0.1234 'International Tables Vol C Tables 4.2.6.8 and 6.1.1.4'
I I -0.4742 1.8119 'International Tables Vol C Tables 4.2.6.8 and 6.1.1.4'

loop_
_geom_angle_atom_site_label_1
_geom_angle_atom_site_label_2
_geom_angle_atom_site_label_3
_geom_angle_site_symmetry_1
_geom_angle_site_symmetry_3
_geom_angle
C3 F2 F2 . 2_656 161.6(4)
C1 I1 C10 . 2_756 169.12(16)
C1 I1 C9 . 2_756 159.53(17)
C10 I1 C9 2_756 2_756 22.16(13)
C1 I1 C11 . 2_756 147.14(15)
C10 I1 C11 2_756 2_756 22.06(12)
C9 I1 C11 2_756 2_756 38.34(13)
C4 I2 N1 . . 168.03(15)
C4 I2 C13 . . 158.94(15)
N1 I2 C13 . . 22.91(10)
C4 I2 S1 . . 142.06(14)
N1 I2 S1 . . 49.90(7)
C13 I2 S1 . . 43.68(8)
C20 I3 C16 . . 176.76(18)
C20 I3 C15 . . 154.56(17)
C16 I3 C15 . . 22.33(13)
C13 N1 C12 . . 121.0(4)
C13 N1 I2 . . 90.5(3)
C12 N1 I2 . . 104.6(3)
C13 N1 H1 . . 113.3
C12 N1 H1 . . 109.3
I2 N1 H1 . . 117.1
C18 S1 C7 . . 100.7(2)
C18 S1 I2 . . 78.08(16)
C7 S1 I2 . . 88.39(16)
C2 C1 C6 . . 117.2(5)
C2 C1 I1 . . 120.7(4)
C6 C1 I1 . . 122.1(4)
F1 C2 C3 . . 118.9(4)
F1 C2 C1 . . 120.3(4)
C3 C2 C1 . . 120.9(5)
F2 C3 C2 . . 117.8(5)
F2 C3 C4 . . 120.5(4)
C2 C3 C4 . . 121.7(5)
C5 C4 C3 . . 117.3(4)
C5 C4 I2 . . 122.6(4)
C3 C4 I2 . . 120.1(4)
F3 C5 C4 . . 119.7(5)
F3 C5 C6 . . 118.6(5)
C4 C5 C6 . . 121.7(5)
F4 C6 C5 . . 118.8(5)
F4 C6 C1 . . 119.9(5)
C5 C6 C1 . . 121.3(5)
C12 C7 C8 . . 120.2(5)
C12 C7 S1 . . 120.5(4)
C8 C7 S1 . . 119.2(4)
C9 C8 C7 . . 119.7(5)
C9 C8 H8 . . 120.1
C7 C8 H8 . . 120.1
C10 C9 C8 . . 120.4(5)
C10 C9 H9 . . 119.8
C8 C9 H9 . . 119.8
C9 C10 C11 . . 120.2(5)
C9 C10 H10 . . 119.9
C11 C10 H10 . . 119.9
C10 C11 C12 . . 120.2(5)
C10 C11 H11 . . 119.9
C12 C11 H11 . . 119.9
C7 C12 C11 . . 119.2(5)
C7 C12 N1 . . 120.0(4)
C11 C12 N1 . . 120.7(4)
C18 C13 C14 . . 119.6(5)
C18 C13 N1 . . 120.4(4)
C14 C13 N1 . . 119.9(4)
C18 C13 I2 . . 87.1(3)
C14 C13 I2 . . 114.2(3)
N1 C13 I2 . . 66.6(2)
C15 C14 C13 . . 119.7(5)
C15 C14 H14 . . 120.2
C13 C14 H14 . . 120.2
C16 C15 C14 . . 120.7(5)
C16 C15 I3 . . 66.3(3)
C14 C15 I3 . . 107.4(3)
C16 C15 H15 . . 119.6
C14 C15 H15 . . 119.6
I3 C15 H15 . . 96.0
C15 C16 C17 . . 120.1(5)
C15 C16 I3 . . 91.4(3)
C17 C16 I3 . . 95.2(3)
C15 C16 H16 . . 120.0
C17 C16 H16 . . 120.0
I3 C16 H16 . . 83.4
C18 C17 C16 . . 119.5(5)
C18 C17 H17 . . 120.3
C16 C17 H17 . . 120.3
C13 C18 C17 . . 120.4(5)
C13 C18 S1 . . 120.3(4)
C17 C18 S1 . . 119.1(4)
F5 C19 C21 . 2_575 119.4(5)
F5 C19 C20 . . 119.9(5)
C21 C19 C20 2_575 . 120.6(5)
C21 C20 C19 . . 117.5(5)
C21 C20 I3 . . 122.6(4)
C19 C20 I3 . . 119.9(4)
F6 C21 C20 . . 120.0(5)
F6 C21 C19 . 2_575 118.2(5)
C20 C21 C19 . 2_575 121.9(5)

loop_
_geom_bond_atom_site_label_1
_geom_bond_atom_site_label_2
_geom_bond_site_symmetry_2
_geom_bond_distance
F1 C2 . 1.338(5)
F2 C3 . 1.342(6)
F2 F2 2_656 2.560(6)
F3 C5 . 1.345(6)
F4 C6 . 1.339(6)
F5 C19 . 1.339(6)
F6 C21 . 1.342(6)
I1 C1 . 2.076(5)
I1 C10 2_756 3.532(5)
I1 C9 2_756 3.615(5)
I1 C11 2_756 3.676(5)
I2 C4 . 2.085(5)
I2 N1 . 3.323(4)
I2 C13 . 3.620(5)
I2 S1 . 3.7597(13)
I3 C20 . 2.082(5)
I3 C16 . 3.324(5)
I3 C15 . 3.630(5)
N1 C13 . 1.409(6)
N1 C12 . 1.416(6)
N1 H1 . 0.7946
S1 C18 . 1.771(5)
S1 C7 . 1.773(5)
C1 C2 . 1.378(7)
C1 C6 . 1.386(7)
C2 C3 . 1.378(7)
C3 C4 . 1.380(7)
C4 C5 . 1.365(7)
C5 C6 . 1.373(8)
C7 C12 . 1.390(7)
C7 C8 . 1.394(7)
C8 C9 . 1.382(8)
C8 H8 . 0.9500
C9 C10 . 1.376(8)
C9 H9 . 0.9500
C10 C11 . 1.387(8)
C10 H10 . 0.9500
C11 C12 . 1.392(7)
C11 H11 . 0.9500
C13 C18 . 1.390(7)
C13 C14 . 1.400(7)
C14 C15 . 1.384(8)
C14 H14 . 0.9500
C15 C16 . 1.379(8)
C15 H15 . 0.9500
C16 C17 . 1.396(7)
C16 H16 . 0.9500
C17 C18 . 1.391(7)
C17 H17 . 0.9500
C19 C21 2_575 1.377(7)
C19 C20 . 1.386(7)
C20 C21 . 1.371(7)
C21 C19 2_575 1.377(7)

_cod_database_fobs_code 2108123
